data_2018942
loop_
_publ_author_name
'Wang, Yi-Long'
'Shao, Zhu-Jia'
'Qian, Shao-Song'

_publ_section_title
;
 Binuclear and chain-structure zinc(II) complexes constructed from
 3,4-dimethoxy-<i>trans</i>-cinnamic acid and <i>N</i>-donor coligands
 4-(1<i>H</i>-pyrazol-3-yl)pyridine and 4,4'-bipyridine
;
_journal_coeditor_code DT3018
_journal_issue 5
_journal_name_full 'Acta Crystallographica Section C'
_journal_page_first 471
_journal_page_last 475
_journal_paper_doi 10.1107/S0108270113007075
_journal_volume 69
_journal_year 2013
_chemical_formula_iupac '[Zn2 (C11 H11 O4)4 (C8 H7 N3)2] , 7H2 O'
_chemical_formula_moiety 'C60 H72 N6 O23 Zn2'
_chemical_formula_sum 'C60 H72 N6 O23 Zn2'
_chemical_formula_weight 1376.02
_chemical_name_systematic
;Tetrakis(\m-3,4-dimethoxy-<i>trans</i>-cinnamato-\k^2^<i>O</i>:<i>O</i>')bis[[4-(1<i>H</i>-pyrazol-3-yl)pyridine]zinc(II)]
heptahydrate
;
_space_group_IT_number 15
_symmetry_cell_setting monoclinic
_symmetry_space_group_name_Hall '-C 2yc'
_symmetry_space_group_name_H-M 'C 1 2/c 1'
_atom_sites_solution_hydrogens geom
_atom_sites_solution_primary direct
_atom_sites_solution_secondary difmap
_audit_creation_method SHELXL97
_cell_angle_alpha 90.00
_cell_angle_beta 90.042(2)
_cell_angle_gamma 90.00
_cell_formula_units_Z 4
_cell_length_a 25.1037(8)
_cell_length_b 17.2675(8)
_cell_length_c 14.9338(6)
_cell_measurement_reflns_used 6010
_cell_measurement_temperature 293(2)
_cell_measurement_theta_max 25.5
_cell_measurement_theta_min 2.7
_cell_volume 6473.5(4)
_computing_cell_refinement 'SAINT (Bruker, 2004)'
_computing_data_collection 'SMART (Bruker, 2004)'
_computing_data_reduction 'SAINT (Bruker, 2004)'
_computing_molecular_graphics 'SHELXTL (Sheldrick, 2008)'
_computing_publication_material 'SHELXTL (Sheldrick, 2008)'
_computing_structure_refinement 'SHELXL97 (Sheldrick, 2008)'
_computing_structure_solution 'SHELXS97 (Sheldrick, 2008)'
_diffrn_ambient_temperature 293(2)
_diffrn_measured_fraction_theta_full 0.998
_diffrn_measured_fraction_theta_max 0.998
_diffrn_measurement_device_type 'Bruker D8 Venture Photon'
_diffrn_measurement_method \w
_diffrn_radiation_monochromator graphite
_diffrn_radiation_source 'fine-focus sealed tube'
_diffrn_radiation_type MoK\a
_diffrn_radiation_wavelength 0.71073
_diffrn_reflns_av_R_equivalents 0.0330
_diffrn_reflns_av_sigmaI/netI 0.0230
_diffrn_reflns_limit_h_max 30
_diffrn_reflns_limit_h_min -28
_diffrn_reflns_limit_k_max 20
_diffrn_reflns_limit_k_min -20
_diffrn_reflns_limit_l_max 18
_diffrn_reflns_limit_l_min -18
_diffrn_reflns_number 33253
_diffrn_reflns_theta_full 25.50
_diffrn_reflns_theta_max 25.50
_diffrn_reflns_theta_min 2.70
_diffrn_standards_decay_% 0
_diffrn_standards_interval_count 0
_diffrn_standards_interval_time 0
_diffrn_standards_number 0
_exptl_absorpt_coefficient_mu 0.823
_exptl_absorpt_correction_T_max 0.8796
_exptl_absorpt_correction_T_min 0.8333
_exptl_absorpt_correction_type multi-scan
_exptl_absorpt_process_details '(SADABS; Bruker, 2004)'
_exptl_crystal_colour colourless
_exptl_crystal_density_diffrn 1.410
_exptl_crystal_density_method 'not measured'
_exptl_crystal_description block
_exptl_crystal_F_000 2872
_exptl_crystal_size_max 0.23
_exptl_crystal_size_mid 0.20
_exptl_crystal_size_min 0.16
_refine_diff_density_max 0.735
_refine_diff_density_min -0.275
_refine_ls_extinction_method none
_refine_ls_goodness_of_fit_ref 1.052
_refine_ls_hydrogen_treatment mixed
_refine_ls_matrix_type full
_refine_ls_number_parameters 436
_refine_ls_number_reflns 6010
_refine_ls_number_restraints 13
_refine_ls_restrained_S_all 1.054
_refine_ls_R_factor_all 0.0524
_refine_ls_R_factor_gt 0.0408
_refine_ls_shift/su_max 0.002
_refine_ls_shift/su_mean 0.000
_refine_ls_structure_factor_coef Fsqd
_refine_ls_weighting_details 'calc w = 1/[\s^2^(Fo^2^)+(0.0626P)^2^+8.0375P] where P=(Fo^2^+2Fc^2^)/3'
_refine_ls_weighting_scheme calc
_refine_ls_wR_factor_gt 0.1080
_refine_ls_wR_factor_ref 0.1162
_reflns_number_gt 5030
_reflns_number_total 6010
_reflns_threshold_expression I>2\s(I)
_cod_data_source_file dt3018.cif
_cod_data_source_block I
_cod_original_sg_symbol_H-M 'C 2/c'
_cod_database_code 2018942
_cod_database_fobs_code 2018942

loop_
_symmetry_equiv_pos_as_xyz
'x, y, z'
'-x, y, -z+1/2'
'x+1/2, y+1/2, z'
'-x+1/2, y+1/2, -z+1/2'
'-x, -y, -z'
'x, -y, z-1/2'
'-x+1/2, -y+1/2, -z'
'x+1/2, -y+1/2, z-1/2'

loop_
_atom_site_type_symbol
_atom_site_label
_atom_site_fract_x
_atom_site_fract_y
_atom_site_fract_z
_atom_site_U_iso_or_equiv
_atom_site_adp_type
_atom_site_calc_flag
_atom_site_refinement_flags
_atom_site_occupancy
_atom_site_symmetry_multiplicity
O O5 0.58140(10) 0.75328(14) 0.8611(2) 0.0783(8) Uani d D 1 1
C C1 0.32715(11) 0.65652(16) 0.46089(17) 0.0416(6) Uani d . 1 1
C C2 0.36894(11) 0.59985(16) 0.43752(18) 0.0440(6) Uani d . 1 1
H H2 0.3590 0.5485 0.4292 0.053 Uiso calc R 1 1
C C3 0.41941(10) 0.61807(15) 0.42788(17) 0.0419(6) Uani d . 1 1
H H3 0.4281 0.6696 0.4385 0.050 Uiso calc R 1 1
C C4 0.46358(10) 0.56758(15) 0.40256(17) 0.0383(6) Uani d . 1 1
C C5 0.45753(10) 0.48734(15) 0.39626(17) 0.0393(6) Uani d . 1 1
H H5 0.4247 0.4651 0.4090 0.047 Uiso calc R 1 1
C C6 0.49921(10) 0.44090(14) 0.37160(17) 0.0386(6) Uani d . 1 1
C C7 0.54889(10) 0.47401(15) 0.35110(18) 0.0413(6) Uani d . 1 1
C C8 0.55514(11) 0.55329(16) 0.35754(19) 0.0473(6) Uani d . 1 1
H H8 0.5879 0.5758 0.3447 0.057 Uiso calc R 1 1
C C9 0.51270(11) 0.59910(16) 0.38301(19) 0.0473(6) Uani d . 1 1
H H9 0.5173 0.6524 0.3871 0.057 Uiso calc R 1 1
C C10 0.44772(13) 0.32548(17) 0.3772(3) 0.0635(9) Uani d . 1 1
H H10A 0.4350 0.3352 0.4368 0.095 Uiso calc R 1 1
H H10B 0.4516 0.2707 0.3683 0.095 Uiso calc R 1 1
H H10C 0.4227 0.3457 0.3346 0.095 Uiso calc R 1 1
C C11 0.63862(12) 0.4534(2) 0.3080(3) 0.0802(12) Uani d . 1 1
H H11A 0.6360 0.4907 0.2606 0.120 Uiso calc R 1 1
H H11B 0.6619 0.4122 0.2900 0.120 Uiso calc R 1 1
H H11C 0.6527 0.4779 0.3607 0.120 Uiso calc R 1 1
C C12 0.35825(13) 0.93060(19) 0.5886(2) 0.0631(8) Uani d . 1 1
H H12 0.3436 0.9098 0.6405 0.076 Uiso calc R 1 1
C C13 0.39590(15) 0.9886(2) 0.5968(3) 0.0707(10) Uani d . 1 1
H H13 0.4062 1.0058 0.6533 0.085 Uiso calc R 1 1
C C14 0.41826(11) 1.02102(16) 0.5211(2) 0.0544(8) Uani d . 1 1
C C15 0.40035(13) 0.99383(19) 0.4398(3) 0.0629(8) Uani d . 1 1
H H15 0.4135 1.0150 0.3870 0.075 Uiso calc R 1 1
C C16 0.36291(13) 0.93516(18) 0.4364(2) 0.0580(8) Uani d . 1 1
H H16 0.3518 0.9172 0.3808 0.070 Uiso calc R 1 1
C C17 0.45941(12) 1.08121(17) 0.5285(3) 0.0618(9) Uani d . 1 1
N N3 0.48003(11) 1.11337(16) 0.4546(3) 0.0792(9) Uani d . 1 1
N N2 0.51663(12) 1.16377(17) 0.4867(3) 0.0889(12) Uani d . 1 1
H H2N 0.5362 1.1925 0.4532 0.107 Uiso calc R 1 1
C C20 0.23439(11) 0.77561(16) 0.33199(18) 0.0436(6) Uani d . 1 1
C C21 0.22632(11) 0.79081(18) 0.23574(18) 0.0473(6) Uani d . 1 1
H H21 0.2455 0.8313 0.2102 0.057 Uiso calc R 1 1
C C22 0.19432(12) 0.75171(17) 0.18372(19) 0.0496(7) Uani d . 1 1
H H22 0.1758 0.7111 0.2101 0.060 Uiso calc R 1 1
C C23 0.18448(11) 0.76485(17) 0.08839(18) 0.0468(6) Uani d . 1 1
C C24 0.15298(12) 0.71382(18) 0.0408(2) 0.0534(7) Uani d . 1 1
H H24 0.1383 0.6713 0.0700 0.064 Uiso calc R 1 1
C C25 0.14273(12) 0.72470(18) -0.05071(19) 0.0517(7) Uani d . 1 1
H H25 0.1213 0.6897 -0.0813 0.062 Uiso calc R 1 1
C C26 0.16406(11) 0.78635(16) -0.09488(17) 0.0425(6) Uani d . 1 1
C C27 0.19627(11) 0.83883(16) -0.04645(18) 0.0448(6) Uani d . 1 1
C C28 0.20587(12) 0.82744(16) 0.04350(19) 0.0471(6) Uani d . 1 1
H H28 0.2271 0.8625 0.0745 0.056 Uiso calc R 1 1
C C29 0.24901(15) 0.9534(2) -0.0511(2) 0.0715(10) Uani d . 1 1
H H29A 0.2297 0.9754 -0.0018 0.107 Uiso calc R 1 1
H H29B 0.2589 0.9937 -0.0921 0.107 Uiso calc R 1 1
H H29C 0.2805 0.9282 -0.0292 0.107 Uiso calc R 1 1
C C30 0.12583(15) 0.7519(2) -0.2349(2) 0.0719(10) Uani d . 1 1
H H30A 0.1408 0.7009 -0.2311 0.108 Uiso calc R 1 1
H H30B 0.1257 0.7686 -0.2963 0.108 Uiso calc R 1 1
H H30C 0.0900 0.7512 -0.2126 0.108 Uiso calc R 1 1
H H5A 0.6129(8) 0.749(2) 0.880(3) 0.086 Uiso d D 1 1
H H6A 0.2380(17) 0.922(2) 0.7727(12) 0.086 Uiso d D 1 1
H H5B 0.5664(13) 0.7097(14) 0.860(3) 0.086 Uiso d D 1 1
H H6B 0.2392(17) 0.9035(17) 0.6801(17) 0.086 Uiso d D 1 1
N N1 0.34200(8) 0.90327(12) 0.51022(15) 0.0419(5) Uani d . 1 1
C C18 0.48261(15) 1.1115(2) 0.6057(3) 0.0804(11) Uani d . 1 1
H H18 0.4748 1.0984 0.6647 0.097 Uiso calc R 1 1
C C19 0.51897(17) 1.1640(2) 0.5769(4) 0.0929(15) Uani d . 1 1
H H19 0.5412 1.1942 0.6124 0.111 Uiso calc R 1 1
O O1 0.20728(10) 0.72376(13) 0.36834(13) 0.0652(6) Uani d . 1 1
O O2 0.34037(8) 0.72572(12) 0.47361(16) 0.0621(6) Uani d . 1 1
O O3 0.28029(8) 0.63211(12) 0.46419(16) 0.0591(5) Uani d . 1 1
O O4 0.26762(9) 0.81782(13) 0.37178(13) 0.0570(5) Uani d . 1 1
O O6 0.23775(16) 0.9384(2) 0.7179(2) 0.1125(11) Uani d D 1 1
O O7 0.58735(7) 0.42290(11) 0.32691(14) 0.0533(5) Uani d . 1 1
O O8 0.49778(8) 0.36230(11) 0.36520(15) 0.0559(5) Uani d . 1 1
O O9 0.21647(9) 0.89884(13) -0.09573(14) 0.0622(6) Uani d . 1 1
O O10 0.15731(9) 0.80455(13) -0.18233(14) 0.0593(6) Uani d . 1 1
Zn Zn1 0.289143(11) 0.814009(16) 0.502212(19) 0.03508(11) Uani d . 1 1
O O1W 0.6926(3) 0.9436(4) 0.2585(5) 0.120(2) Uani d PD 0.50 1
O O2W 0.5701(4) 0.8765(4) 0.7276(4) 0.205(4) Uani d PD 0.70 1
O O3W 0.5000 0.9583(6) 0.7500 0.192(5) Uani d SPD 0.60 2
H H2A 0.5500 0.8752 0.6838 0.288 Uiso d PRD 0.70 1
H H2B 0.5805 0.8349 0.7524 0.288 Uiso d PRD 0.70 1
H H1B 0.7180 0.9587 0.2942 0.288 Uiso d PRD 0.50 1
H H3A 0.5007 0.9461 0.6935 0.288 Uiso d PRD 0.60 1
H H1A 0.7104 0.9187 0.2180 0.288 Uiso d PRD 0.50 1

loop_
_atom_site_aniso_label
_atom_site_aniso_U_11
_atom_site_aniso_U_22
_atom_site_aniso_U_33
_atom_site_aniso_U_12
_atom_site_aniso_U_13
_atom_site_aniso_U_23
O5 0.0521(14) 0.0501(13) 0.133(2) -0.0032(11) -0.0171(14) -0.0116(15)
C1 0.0405(15) 0.0417(15) 0.0427(14) 0.0097(12) 0.0015(11) 0.0017(12)
C2 0.0425(15) 0.0361(14) 0.0534(16) 0.0082(11) 0.0039(12) -0.0031(12)
C3 0.0433(15) 0.0334(13) 0.0489(15) 0.0064(11) 0.0034(11) 0.0015(11)
C4 0.0361(13) 0.0376(13) 0.0413(14) 0.0055(10) 0.0012(10) 0.0007(11)
C5 0.0322(13) 0.0377(13) 0.0482(15) 0.0003(10) 0.0036(10) 0.0016(11)
C6 0.0385(14) 0.0335(13) 0.0438(14) 0.0024(10) 0.0013(11) 0.0005(11)
C7 0.0350(13) 0.0438(14) 0.0451(14) 0.0051(11) 0.0022(11) -0.0017(12)
C8 0.0363(14) 0.0449(15) 0.0606(17) -0.0054(12) 0.0094(12) 0.0001(13)
C9 0.0456(15) 0.0336(13) 0.0626(18) -0.0014(12) 0.0070(13) 0.0010(12)
C10 0.0519(18) 0.0382(16) 0.101(3) -0.0079(13) -0.0038(17) 0.0019(16)
C11 0.0361(17) 0.070(2) 0.134(4) 0.0047(16) 0.0205(19) -0.018(2)
C12 0.0589(19) 0.063(2) 0.067(2) -0.0174(16) 0.0027(15) -0.0026(17)
C13 0.069(2) 0.063(2) 0.081(2) -0.0185(18) -0.0074(18) -0.0092(18)
C14 0.0355(15) 0.0388(15) 0.089(2) 0.0022(12) -0.0021(15) -0.0017(15)
C15 0.0536(19) 0.0517(18) 0.083(2) -0.0076(15) 0.0086(16) 0.0115(17)
C16 0.0519(18) 0.0559(18) 0.0663(19) -0.0084(14) 0.0002(15) 0.0036(16)
C17 0.0408(16) 0.0354(15) 0.109(3) 0.0034(12) -0.0036(17) 0.0022(17)
N3 0.0514(16) 0.0472(16) 0.139(3) -0.0091(13) -0.0068(17) 0.0137(18)
N2 0.0489(17) 0.0430(16) 0.175(4) -0.0115(13) -0.012(2) 0.017(2)
C20 0.0426(15) 0.0456(15) 0.0425(14) 0.0099(12) 0.0014(12) -0.0002(12)
C21 0.0459(16) 0.0538(16) 0.0422(15) 0.0012(13) 0.0002(12) 0.0065(13)
C22 0.0516(16) 0.0497(16) 0.0474(16) 0.0051(13) 0.0050(13) 0.0064(13)
C23 0.0431(15) 0.0504(16) 0.0469(15) 0.0044(12) -0.0017(12) 0.0002(13)
C24 0.0548(18) 0.0519(17) 0.0535(17) -0.0051(14) 0.0011(14) 0.0041(14)
C25 0.0506(17) 0.0529(17) 0.0516(17) -0.0057(13) -0.0032(13) -0.0024(14)
C26 0.0399(14) 0.0483(15) 0.0392(14) 0.0056(12) 0.0015(11) 0.0041(12)
C27 0.0450(15) 0.0437(15) 0.0458(15) 0.0036(12) 0.0002(12) 0.0048(12)
C28 0.0468(16) 0.0464(16) 0.0480(16) 0.0034(12) -0.0020(12) 0.0002(13)
C29 0.082(2) 0.058(2) 0.074(2) -0.0167(18) -0.0153(19) 0.0047(17)
C30 0.074(2) 0.082(2) 0.059(2) -0.012(2) -0.0113(17) -0.0028(18)
N1 0.0321(11) 0.0359(11) 0.0576(14) 0.0001(9) 0.0002(10) 0.0006(10)
C18 0.058(2) 0.059(2) 0.124(3) -0.0099(18) -0.014(2) -0.010(2)
C19 0.064(3) 0.052(2) 0.163(5) -0.0095(18) -0.030(3) -0.004(3)
O1 0.0890(17) 0.0639(14) 0.0426(11) -0.0219(13) -0.0107(11) 0.0135(10)
O2 0.0439(12) 0.0426(12) 0.0998(17) 0.0127(9) 0.0025(11) -0.0116(11)
O3 0.0398(11) 0.0482(12) 0.0895(16) 0.0071(9) 0.0144(10) -0.0078(11)
O4 0.0547(13) 0.0740(15) 0.0422(11) -0.0113(11) -0.0065(9) 0.0036(10)
O6 0.133(3) 0.119(3) 0.086(2) 0.003(2) 0.018(2) -0.033(2)
O7 0.0349(10) 0.0469(11) 0.0780(14) 0.0056(8) 0.0110(9) -0.0082(10)
O8 0.0410(11) 0.0344(10) 0.0922(16) 0.0009(8) 0.0063(10) -0.0055(10)
O9 0.0728(15) 0.0572(13) 0.0565(12) -0.0167(11) -0.0091(10) 0.0085(10)
O10 0.0642(14) 0.0653(14) 0.0483(12) -0.0053(11) -0.0059(10) 0.0026(10)
Zn1 0.03140(17) 0.03075(17) 0.04309(19) 0.00042(11) -0.00039(12) 0.00036(12)
O1W 0.131(6) 0.092(5) 0.136(6) 0.004(4) 0.013(5) -0.023(4)
O2W 0.347(12) 0.149(6) 0.118(5) -0.088(7) -0.044(6) 0.015(4)
O3W 0.253(15) 0.155(10) 0.168(10) 0.000 -0.094(10) 0.000

loop_
_atom_type_symbol
_atom_type_description
_atom_type_scat_dispersion_real
_atom_type_scat_dispersion_imag
_atom_type_scat_source
C C 0.0033 0.0016 'International Tables Vol C Tables 4.2.6.8 and 6.1.1.4'
H H 0.0000 0.0000 'International Tables Vol C Tables 4.2.6.8 and 6.1.1.4'
N N 0.0061 0.0033 'International Tables Vol C Tables 4.2.6.8 and 6.1.1.4'
O O 0.0106 0.0060 'International Tables Vol C Tables 4.2.6.8 and 6.1.1.4'
Zn Zn 0.2839 1.4301 'International Tables Vol C Tables 4.2.6.8 and 6.1.1.4'

loop_
_geom_angle_atom_site_label_1
_geom_angle_atom_site_label_2
_geom_angle_atom_site_label_3
_geom_angle_site_symmetry_1
_geom_angle_site_symmetry_3
_geom_angle
H5A O5 H5B . . 111(3)
O3 C1 O2 . . 124.3(2)
O3 C1 C2 . . 117.0(2)
O2 C1 C2 . . 118.6(2)
C3 C2 C1 . . 123.6(3)
C3 C2 H2 . . 118.2
C1 C2 H2 . . 118.2
C2 C3 C4 . . 128.2(3)
C2 C3 H3 . . 115.9
C4 C3 H3 . . 115.9
C9 C4 C5 . . 118.3(2)
C9 C4 C3 . . 119.9(2)
C5 C4 C3 . . 121.8(2)
C6 C5 C4 . . 121.1(2)
C6 C5 H5 . . 119.5
C4 C5 H5 . . 119.5
O8 C6 C5 . . 125.7(2)
O8 C6 C7 . . 114.4(2)
C5 C6 C7 . . 119.9(2)
O7 C7 C8 . . 125.6(2)
O7 C7 C6 . . 115.1(2)
C8 C7 C6 . . 119.2(2)
C9 C8 C7 . . 120.0(2)
C9 C8 H8 . . 120.0
C7 C8 H8 . . 120.0
C4 C9 C8 . . 121.5(2)
C4 C9 H9 . . 119.3
C8 C9 H9 . . 119.3
O8 C10 H10A . . 109.5
O8 C10 H10B . . 109.5
H10A C10 H10B . . 109.5
O8 C10 H10C . . 109.5
H10A C10 H10C . . 109.5
H10B C10 H10C . . 109.5
O7 C11 H11A . . 109.5
O7 C11 H11B . . 109.5
H11A C11 H11B . . 109.5
O7 C11 H11C . . 109.5
H11A C11 H11C . . 109.5
H11B C11 H11C . . 109.5
N1 C12 C13 . . 123.1(3)
N1 C12 H12 . . 118.4
C13 C12 H12 . . 118.4
C14 C13 C12 . . 119.9(3)
C14 C13 H13 . . 120.0
C12 C13 H13 . . 120.0
C15 C14 C13 . . 116.8(3)
C15 C14 C17 . . 122.5(3)
C13 C14 C17 . . 120.7(3)
C14 C15 C16 . . 120.3(3)
C14 C15 H15 . . 119.9
C16 C15 H15 . . 119.9
N1 C16 C15 . . 122.5(3)
N1 C16 H16 . . 118.7
C15 C16 H16 . . 118.7
N3 C17 C18 . . 111.4(3)
N3 C17 C14 . . 120.2(3)
C18 C17 C14 . . 128.4(4)
C17 N3 N2 . . 103.8(4)
C19 N2 N3 . . 112.6(4)
C19 N2 H2N . . 123.7
N3 N2 H2N . . 123.7
O1 C20 O4 . . 124.9(3)
O1 C20 C21 . . 118.5(3)
O4 C20 C21 . . 116.6(3)
C22 C21 C20 . . 124.9(3)
C22 C21 H21 . . 117.6
C20 C21 H21 . . 117.6
C21 C22 C23 . . 127.1(3)
C21 C22 H22 . . 116.5
C23 C22 H22 . . 116.5
C24 C23 C28 . . 118.2(3)
C24 C23 C22 . . 119.9(3)
C28 C23 C22 . . 121.9(3)
C23 C24 C25 . . 121.4(3)
C23 C24 H24 . . 119.3
C25 C24 H24 . . 119.3
C26 C25 C24 . . 120.3(3)
C26 C25 H25 . . 119.9
C24 C25 H25 . . 119.9
O10 C26 C25 . . 126.8(3)
O10 C26 C27 . . 114.6(2)
C25 C26 C27 . . 118.6(2)
O9 C27 C28 . . 124.6(3)
O9 C27 C26 . . 115.0(2)
C28 C27 C26 . . 120.4(3)
C27 C28 C23 . . 121.1(3)
C27 C28 H28 . . 119.4
C23 C28 H28 . . 119.4
O9 C29 H29A . . 109.5
O9 C29 H29B . . 109.5
H29A C29 H29B . . 109.5
O9 C29 H29C . . 109.5
H29A C29 H29C . . 109.5
H29B C29 H29C . . 109.5
O10 C30 H30A . . 109.5
O10 C30 H30B . . 109.5
H30A C30 H30B . . 109.5
O10 C30 H30C . . 109.5
H30A C30 H30C . . 109.5
H30B C30 H30C . . 109.5
C12 N1 C16 . . 117.3(3)
C12 N1 Zn1 . . 121.4(2)
C16 N1 Zn1 . . 121.2(2)
C19 C18 C17 . . 105.6(4)
C19 C18 H18 . . 127.2
C17 C18 H18 . . 127.2
N2 C19 C18 . . 106.6(4)
N2 C19 H19 . . 126.7
C18 C19 H19 . . 126.7
C20 O1 Zn1 . 7_566 128.08(19)
C1 O2 Zn1 . . 125.23(18)
C1 O3 Zn1 . 7_566 131.32(19)
C20 O4 Zn1 . . 127.83(19)
H6A O6 H6B . . 113(3)
C7 O7 C11 . . 117.2(2)
C6 O8 C10 . . 117.4(2)
C27 O9 C29 . . 117.8(2)
C26 O10 C30 . . 116.7(2)
O4 Zn1 N1 . . 101.86(9)
O4 Zn1 O3 . 7_566 89.68(9)
N1 Zn1 O3 . 7_566 101.37(8)
O4 Zn1 O2 . . 89.46(9)
N1 Zn1 O2 . . 99.62(9)
O3 Zn1 O2 7_566 . 158.71(9)
O4 Zn1 O1 . 7_566 159.04(9)
N1 Zn1 O1 . 7_566 99.08(9)
O3 Zn1 O1 7_566 7_566 87.12(10)
O2 Zn1 O1 . 7_566 86.12(10)
O4 Zn1 Zn1 . 7_566 79.97(6)
N1 Zn1 Zn1 . 7_566 177.72(7)
O3 Zn1 Zn1 7_566 7_566 77.20(6)
O2 Zn1 Zn1 . 7_566 81.71(6)
O1 Zn1 Zn1 7_566 7_566 79.12(6)
H1B O1W H1A . . 101.4
H2A O2W H2B . . 120.5

loop_
_geom_bond_atom_site_label_1
_geom_bond_atom_site_label_2
_geom_bond_site_symmetry_2
_geom_bond_distance
_geom_bond_publ_flag
O5 H5A . 0.845(18) ?
O5 H5B . 0.840(18) ?
C1 O3 . 1.251(3) ?
C1 O2 . 1.255(3) ?
C1 C2 . 1.476(4) ?
C2 C3 . 1.314(4) ?
C2 H2 . 0.9300 ?
C3 C4 . 1.460(3) ?
C3 H3 . 0.9300 ?
C4 C9 . 1.379(4) ?
C4 C5 . 1.397(4) ?
C5 C6 . 1.369(3) ?
C5 H5 . 0.9300 ?
C6 O8 . 1.361(3) ?
C6 C7 . 1.406(4) ?
C7 O7 . 1.357(3) ?
C7 C8 . 1.381(4) ?
C8 C9 . 1.381(4) ?
C8 H8 . 0.9300 ?
C9 H9 . 0.9300 ?
C10 O8 . 1.420(4) ?
C10 H10A . 0.9600 ?
C10 H10B . 0.9600 ?
C10 H10C . 0.9600 ?
C11 O7 . 1.419(4) ?
C11 H11A . 0.9600 ?
C11 H11B . 0.9600 ?
C11 H11C . 0.9600 ?
C12 N1 . 1.326(4) ?
C12 C13 . 1.383(4) ?
C12 H12 . 0.9300 ?
C13 C14 . 1.381(5) ?
C13 H13 . 0.9300 ?
C14 C15 . 1.376(5) ?
C14 C17 . 1.469(4) ?
C15 C16 . 1.383(4) ?
C15 H15 . 0.9300 ?
C16 N1 . 1.339(4) ?
C16 H16 . 0.9300 ?
C17 N3 . 1.339(5) ?
C17 C18 . 1.393(5) ?
N3 N2 . 1.353(4) ?
N2 C19 . 1.349(6) ?
N2 H2N . 0.8600 ?
C20 O1 . 1.249(3) ?
C20 O4 . 1.257(3) ?
C20 C21 . 1.475(4) ?
C21 C22 . 1.305(4) ?
C21 H21 . 0.9300 ?
C22 C23 . 1.462(4) ?
C22 H22 . 0.9300 ?
C23 C24 . 1.381(4) ?
C23 C28 . 1.381(4) ?
C24 C25 . 1.403(4) ?
C24 H24 . 0.9300 ?
C25 C26 . 1.362(4) ?
C25 H25 . 0.9300 ?
C26 O10 . 1.354(3) ?
C26 C27 . 1.413(4) ?
C27 O9 . 1.369(3) ?
C27 C28 . 1.379(4) ?
C28 H28 . 0.9300 ?
C29 O9 . 1.413(4) ?
C29 H29A . 0.9600 ?
C29 H29B . 0.9600 ?
C29 H29C . 0.9600 ?
C30 O10 . 1.437(4) ?
C30 H30A . 0.9600 ?
C30 H30B . 0.9600 ?
C30 H30C . 0.9600 ?
N1 Zn1 . 2.037(2) y
C18 C19 . 1.357(6) ?
C18 H18 . 0.9300 ?
C19 H19 . 0.9300 ?
O1 Zn1 7_566 2.042(2) y
O2 Zn1 . 2.0399(19) y
O3 Zn1 7_566 2.0389(19) y
O4 Zn1 . 2.022(2) y
O6 H6A . 0.868(18) ?
O6 H6B . 0.826(18) ?
Zn1 O3 7_566 2.0389(19) ?
Zn1 O1 7_566 2.042(2) ?
Zn1 Zn1 7_566 2.9585(5) ?
O1W H1B . 0.8712 ?
O1W H1A . 0.8671 ?
O2W H2A . 0.8261 ?
O2W H2B . 0.8498 ?
O3W H3A . 0.8695 ?
O3W H3A . 0.8695 ?

loop_
_geom_hbond_atom_site_label_D
_geom_hbond_atom_site_label_H
_geom_hbond_atom_site_label_A
_geom_hbond_site_symmetry_A
_geom_hbond_distance_DH
_geom_hbond_distance_HA
_geom_hbond_distance_DA
_geom_hbond_angle_DHA
O3W H3A N3 5_676 0.87 2.49 3.336(5) 165.3
O5 H5B O8 6_566 0.843(18) 2.12(2) 2.897(3) 152(4)
O6 H6A O9 1_556 0.862(18) 2.10(2) 2.916(4) 163(4)
O6 H6B O3 7_566 0.832(18) 2.28(2) 3.011(4) 147(3)
O5 H5A O1 8_566 0.844(18) 2.42(2) 3.186(4) 152(3)
O5 H5A O2 2_656 0.844(18) 2.52(3) 3.189(4) 137(3)
O5 H5B O7 6_566 0.843(18) 2.40(3) 3.088(3) 139(3)
O1W H1A O4 2_655 0.87 2.27 3.083(8) 157
O1W H1B O6 5_676 0.87 2.10 2.708(8) 126
O2W H2A N3 5_676 0.83 2.21 3.002(8) 161
O2W H2B O5 . 0.85 2.15 2.929(7) 152
N2 H2N O5 6_575 0.86 2.01 2.867(5) 171

loop_
_geom_torsion_atom_site_label_1
_geom_torsion_atom_site_label_2
_geom_torsion_atom_site_label_3
_geom_torsion_atom_site_label_4
_geom_torsion_site_symmetry_4
_geom_torsion
O3 C1 C2 C3 . 177.0(3)
O2 C1 C2 C3 . -1.1(4)
C1 C2 C3 C4 . -178.1(2)
C2 C3 C4 C9 . 170.5(3)
C2 C3 C4 C5 . -8.6(4)
C9 C4 C5 C6 . 0.2(4)
C3 C4 C5 C6 . 179.4(2)
C4 C5 C6 O8 . 178.6(3)
C4 C5 C6 C7 . -0.8(4)
O8 C6 C7 O7 . 0.9(3)
C5 C6 C7 O7 . -179.6(2)
O8 C6 C7 C8 . -178.5(3)
C5 C6 C7 C8 . 1.0(4)
O7 C7 C8 C9 . -180.0(3)
C6 C7 C8 C9 . -0.6(4)
C5 C4 C9 C8 . 0.2(4)
C3 C4 C9 C8 . -179.0(3)
C7 C8 C9 C4 . 0.1(4)
N1 C12 C13 C14 . 0.2(6)
C12 C13 C14 C15 . 1.3(5)
C12 C13 C14 C17 . -178.3(3)
C13 C14 C15 C16 . -1.9(5)
C17 C14 C15 C16 . 177.7(3)
C14 C15 C16 N1 . 1.0(5)
C15 C14 C17 N3 . 1.8(4)
C13 C14 C17 N3 . -178.6(3)
C15 C14 C17 C18 . -177.1(3)
C13 C14 C17 C18 . 2.5(5)
C18 C17 N3 N2 . 0.3(4)
C14 C17 N3 N2 . -178.7(3)
C17 N3 N2 C19 . -0.3(4)
O1 C20 C21 C22 . -3.1(4)
O4 C20 C21 C22 . 178.5(3)
C20 C21 C22 C23 . 179.3(3)
C21 C22 C23 C24 . 174.1(3)
C21 C22 C23 C28 . -5.9(5)
C28 C23 C24 C25 . 0.0(4)
C22 C23 C24 C25 . 180.0(3)
C23 C24 C25 C26 . 0.3(5)
C24 C25 C26 O10 . -179.4(3)
C24 C25 C26 C27 . -0.3(4)
O10 C26 C27 O9 . -1.3(4)
C25 C26 C27 O9 . 179.6(3)
O10 C26 C27 C28 . 179.3(2)
C25 C26 C27 C28 . 0.2(4)
O9 C27 C28 C23 . -179.3(3)
C26 C27 C28 C23 . 0.1(4)
C24 C23 C28 C27 . -0.2(4)
C22 C23 C28 C27 . 179.8(3)
C13 C12 N1 C16 . -1.2(5)
C13 C12 N1 Zn1 . 176.9(3)
C15 C16 N1 C12 . 0.6(5)
C15 C16 N1 Zn1 . -177.5(2)
N3 C17 C18 C19 . -0.2(4)
C14 C17 C18 C19 . 178.7(3)
N3 N2 C19 C18 . 0.2(5)
C17 C18 C19 N2 . 0.0(4)
O4 C20 O1 Zn1 7_566 -4.3(4)
C21 C20 O1 Zn1 7_566 177.4(2)
O3 C1 O2 Zn1 . -0.1(4)
C2 C1 O2 Zn1 . 177.81(18)
O2 C1 O3 Zn1 7_566 -4.9(4)
C2 C1 O3 Zn1 7_566 177.15(19)
O1 C20 O4 Zn1 . 1.9(4)
C21 C20 O4 Zn1 . -179.85(18)
C8 C7 O7 C11 . 1.1(4)
C6 C7 O7 C11 . -178.3(3)
C5 C6 O8 C10 . 6.0(4)
C7 C6 O8 C10 . -174.6(3)
C28 C27 O9 C29 . -0.7(4)
C26 C27 O9 C29 . 180.0(3)
C25 C26 O10 C30 . -2.3(4)
C27 C26 O10 C30 . 178.6(3)
C20 O4 Zn1 N1 . -178.2(2)
C20 O4 Zn1 O3 7_566 -76.6(2)
C20 O4 Zn1 O2 . 82.1(2)
C20 O4 Zn1 O1 7_566 4.5(4)
C20 O4 Zn1 Zn1 7_566 0.4(2)
C12 N1 Zn1 O4 . 166.8(2)
C16 N1 Zn1 O4 . -15.1(2)
C12 N1 Zn1 O3 7_566 74.8(2)
C16 N1 Zn1 O3 7_566 -107.2(2)
C12 N1 Zn1 O2 . -101.7(2)
C16 N1 Zn1 O2 . 76.3(2)
C12 N1 Zn1 O1 7_566 -14.1(2)
C16 N1 Zn1 O1 7_566 163.9(2)
C1 O2 Zn1 O4 . -77.3(2)
C1 O2 Zn1 N1 . -179.2(2)
C1 O2 Zn1 O3 7_566 10.5(4)
C1 O2 Zn1 O1 7_566 82.2(2)
C1 O2 Zn1 Zn1 7_566 2.7(2)
